data_9015715
loop_
_publ_author_name
'Xiao, C. J.'
'Jin, C. Q.'
'Wang, X. H.'

_publ_section_title
;
 Crystal structure of dense nanocrystalline BaTiO3 ceramics
 Note: phase O (orthorhombic)
;
_journal_name_full 'Materials Chemistry and Physics'
_journal_page_first 209
_journal_page_last 212
_journal_paper_doi 10.1016/j.matchemphys.2008.01.020
_journal_volume 111
_journal_year 2008
_chemical_compound_source Synthetic
_chemical_formula_sum 'Ba O3 Ti'
_chemical_name_mineral Barioperovskite
_space_group_IT_number 38
_symmetry_space_group_name_Hall 'A 2 -2'
_symmetry_space_group_name_H-M 'A m m 2'
_cell_angle_alpha 90
_cell_angle_beta 90
_cell_angle_gamma 90
_cell_length_a 4.0094
_cell_length_b 5.6214
_cell_length_c 5.6386
_cell_formula_units_Z 2
_cell_volume 127.085
_database_code_amcsd 0018580
_exptl_crystal_density_diffrn 6.094
_cod_original_formula_sum 'Ba Ti O3'
_cod_database_code 9015715

loop_
_space_group_symop_operation_xyz
x,y,z
x,1/2+y,1/2+z
x,-y,z
x,1/2-y,1/2+z
-x,y,z
-x,1/2+y,1/2+z
-x,-y,z
-x,1/2-y,1/2+z

loop_
_atom_site_label
_atom_site_fract_x
_atom_site_fract_y
_atom_site_fract_z
_atom_site_U_iso_or_equiv
Ba 0.00000 0.00000 0.00000 0.17600
Ti 0.50000 0.00000 0.51000 0.01600
O1 0.00000 0.50000 0.49000 0.04500
O2 0.50000 0.75250 0.73960 0.02800

loop_
_cod_related_entry_id
_cod_related_entry_database
_cod_related_entry_code
1 AMCSD 0018580
